data_2017402
loop_
_publ_author_name
'Nielsen, Anne'
'McKenzie, Christine J.'
'Bond, Andrew D.'

_publ_section_title
;Di-\m-oxido-bis{bis[<i>N</i>,<i>N</i>'-bis(2-pyridylmethyl)ethane-1,2-diamine]manganese(III,IV)}
 tris(perchlorate) hexahydrate: clarification of an order--disorder phase
 transition
;
_journal_coeditor_code SF3119
_journal_issue 11
_journal_name_full 'Acta Crystallographica Section C'
_journal_page_first m447
_journal_page_last m450
_journal_paper_doi 10.1107/S0108270109042127
_journal_volume 65
_journal_year 2009
_chemical_formula_iupac '[Mn2 O2 (C14 H18 N4)2] (Cl O4)3 , 6H2 O'
_chemical_formula_moiety 'C28 H36 Mn2 N8 O2 3+, 3(Cl O4 -), 6(H2 O)'
_chemical_formula_sum 'C28 H48 Cl3 Mn2 N8 O20'
_chemical_formula_weight 1032.97
_chemical_name_systematic
;
Di-\m-oxido-bis{bis[<i>N</i>,<i>N</i>'-bis(2-pyridylpyridyl)ethane-1,2-
diamine]manganese(III,IV)} tris(perchlorate) hexahydrate
;
_space_group_IT_number 15
_symmetry_cell_setting monoclinic
_symmetry_space_group_name_Hall '-C 2yc'
_symmetry_space_group_name_H-M 'C 1 2/c 1'
_atom_sites_solution_hydrogens geom
_atom_sites_solution_primary direct
_atom_sites_solution_secondary difmap
_cell_angle_alpha 90.00
_cell_angle_beta 106.852(2)
_cell_angle_gamma 90.00
_cell_formula_units_Z 4
_cell_length_a 15.4488(7)
_cell_length_b 12.2792(5)
_cell_length_c 23.7512(10)
_cell_measurement_reflns_used 5239
_cell_measurement_temperature 295(2)
_cell_measurement_theta_max 25.66
_cell_measurement_theta_min 2.53
_cell_volume 4312.1(3)
_computing_cell_refinement 'SAINT (Bruker, 2003)'
_computing_data_collection 'APEX2 (Bruker Nonius, 2004)'
_computing_data_reduction 'SAINT (Bruker, 2003)'
_computing_molecular_graphics 'SHELXTL (Sheldrick, 2008)'
_computing_publication_material 'SHELXTL (Sheldrick, 2008)'
_computing_structure_refinement 'SHELXTL (Sheldrick, 2008)'
_computing_structure_solution 'SHELXTL (Sheldrick, 2008)'
_diffrn_ambient_temperature 295(2)
_diffrn_measured_fraction_theta_full 0.996
_diffrn_measured_fraction_theta_max 0.996
_diffrn_measurement_device_type 'Bruker Nonius X8 APEXII CCD area-detector'
_diffrn_measurement_method 'thin-slice \w and \f scans'
_diffrn_radiation_monochromator graphite
_diffrn_radiation_source 'fine-focus sealed tube'
_diffrn_radiation_type MoK\a
_diffrn_radiation_wavelength 0.71073
_diffrn_reflns_av_R_equivalents 0.0694
_diffrn_reflns_av_sigmaI/netI 0.0355
_diffrn_reflns_limit_h_max 19
_diffrn_reflns_limit_h_min -19
_diffrn_reflns_limit_k_max 15
_diffrn_reflns_limit_k_min -15
_diffrn_reflns_limit_l_max 29
_diffrn_reflns_limit_l_min -29
_diffrn_reflns_number 34341
_diffrn_reflns_theta_full 26.42
_diffrn_reflns_theta_max 26.42
_diffrn_reflns_theta_min 3.59
_diffrn_standards_number 0
_exptl_absorpt_coefficient_mu 0.856
_exptl_absorpt_correction_T_max 0.958
_exptl_absorpt_correction_T_min 0.832
_exptl_absorpt_correction_type multi-scan
_exptl_absorpt_process_details '(SADABS; Sheldrick, 2003)'
_exptl_crystal_colour brown
_exptl_crystal_density_diffrn 1.591
_exptl_crystal_density_method 'not measured'
_exptl_crystal_description plate
_exptl_crystal_F_000 2132
_exptl_crystal_size_max 0.25
_exptl_crystal_size_mid 0.20
_exptl_crystal_size_min 0.05
_refine_diff_density_max 0.921
_refine_diff_density_min -0.698
_refine_ls_extinction_method none
_refine_ls_goodness_of_fit_ref 1.065
_refine_ls_hydrogen_treatment constr
_refine_ls_matrix_type full
_refine_ls_number_parameters 298
_refine_ls_number_reflns 4424
_refine_ls_number_restraints 30
_refine_ls_restrained_S_all 1.138
_refine_ls_R_factor_all 0.0866
_refine_ls_R_factor_gt 0.0672
_refine_ls_shift/su_max 0.000
_refine_ls_shift/su_mean 0.000
_refine_ls_structure_factor_coef Fsqd
_refine_ls_weighting_details 'calc w = 1/[\s^2^(Fo^2^)+(0.1669P)^2^] where P=(Fo^2^+2Fc^2^)/3'
_refine_ls_weighting_scheme calc
_refine_ls_wR_factor_gt 0.2196
_refine_ls_wR_factor_ref 0.2347
_reflns_number_gt 3026
_reflns_number_total 4424
_reflns_threshold_expression I>2\s(I)
_cod_data_source_file sf3119.cif
_cod_data_source_block I_295K
_cod_original_sg_symbol_H-M 'C 2/c'
_cod_database_code 2017402
_cod_database_fobs_code 2017402

loop_
_symmetry_equiv_pos_as_xyz
'x, y, z'
'-x, y, -z+1/2'
'x+1/2, y+1/2, z'
'-x+1/2, y+1/2, -z+1/2'
'-x, -y, -z'
'x, -y, z-1/2'
'-x+1/2, -y+1/2, -z'
'x+1/2, -y+1/2, z-1/2'

loop_
_atom_site_type_symbol
_atom_site_label
_atom_site_fract_x
_atom_site_fract_y
_atom_site_fract_z
_atom_site_U_iso_or_equiv
_atom_site_adp_type
_atom_site_calc_flag
_atom_site_refinement_flags
_atom_site_occupancy
_atom_site_disorder_assembly
_atom_site_disorder_group
Mn Mn1 0.5000 0.41233(6) 0.2500 0.0374(3) Uani d S 1 . .
Mn Mn2 0.5000 0.19590(6) 0.2500 0.0380(3) Uani d S 1 . .
O O1 0.42079(18) 0.3023(2) 0.25150(13) 0.0445(7) Uani d . 1 . .
N N3 0.4057(2) 0.5398(3) 0.23301(15) 0.0480(8) Uani d . 1 . .
H H3A 0.3805 0.5454 0.2631 0.058 Uiso calc R 1 . .
N N4 0.4607(2) 0.4345(3) 0.15462(16) 0.0483(8) Uani d . 1 . .
N N7 0.5820(3) 0.0693(3) 0.23683(17) 0.0547(9) Uani d . 1 . .
H H7B 0.6387 0.0820 0.2609 0.066 Uiso calc R 1 . .
N N8 0.4464(2) 0.1675(3) 0.16031(16) 0.0493(8) Uani d . 1 . .
C C8 0.4541(3) 0.6435(4) 0.2277(2) 0.0628(12) Uani d . 1 . .
H H8A 0.4193 0.7053 0.2345 0.075 Uiso calc R 1 . .
H H8B 0.4604 0.6496 0.1884 0.075 Uiso calc R 1 . .
C C9 0.3354(3) 0.5164(4) 0.1780(2) 0.0597(11) Uani d . 1 . .
H H9A 0.2991 0.5809 0.1646 0.072 Uiso calc R 1 . .
H H9B 0.2960 0.4590 0.1843 0.072 Uiso calc R 1 . .
C C10 0.3807(3) 0.4811(3) 0.13250(18) 0.0508(10) Uani d . 1 . .
C C11 0.3424(4) 0.4955(5) 0.0721(2) 0.0746(15) Uani d . 1 . .
H H11A 0.2866 0.5295 0.0572 0.090 Uiso calc R 1 . .
C C12 0.3906(5) 0.4570(5) 0.0350(2) 0.0816(17) Uani d . 1 . .
H H12A 0.3666 0.4636 -0.0055 0.098 Uiso calc R 1 . .
C C13 0.4710(4) 0.4110(4) 0.0575(2) 0.0753(15) Uani d . 1 . .
H H13A 0.5033 0.3861 0.0326 0.090 Uiso calc R 1 . .
C C14 0.5066(3) 0.3999(4) 0.1169(2) 0.0629(12) Uani d . 1 . .
H H14A 0.5633 0.3681 0.1319 0.076 Uiso calc R 1 . .
C C22 0.5508(4) -0.0323(4) 0.2561(3) 0.0797(16) Uani d . 1 . .
H H22A 0.5792 -0.0419 0.2979 0.096 Uiso calc R 1 . .
H H22B 0.5685 -0.0929 0.2357 0.096 Uiso calc R 1 . .
C C23 0.5869(3) 0.0754(4) 0.1763(2) 0.0659(13) Uani d . 1 . .
H H23A 0.6043 0.0049 0.1646 0.079 Uiso calc R 1 . .
H H23B 0.6327 0.1279 0.1741 0.079 Uiso calc R 1 . .
C C24 0.4986(4) 0.1079(4) 0.1359(2) 0.0617(12) Uani d . 1 . .
C C25 0.4695(5) 0.0790(6) 0.0775(3) 0.094(2) Uani d . 1 . .
H H25A 0.5057 0.0375 0.0606 0.112 Uiso calc R 1 . .
C C26 0.3854(6) 0.1133(7) 0.0449(3) 0.109(2) Uani d . 1 . .
H H26A 0.3653 0.0975 0.0049 0.130 Uiso calc R 1 . .
C C27 0.3298(5) 0.1715(6) 0.0708(3) 0.091(2) Uani d . 1 . .
H H27A 0.2712 0.1904 0.0494 0.110 Uiso calc R 1 . .
C C28 0.3630(4) 0.1998(4) 0.1279(2) 0.0656(14) Uani d . 1 . .
H H28A 0.3280 0.2422 0.1454 0.079 Uiso calc R 1 . .
O O1W 0.7267(3) 0.5398(5) 0.1949(2) 0.1158(16) Uani d . 1 . .
H H1 0.7013 0.5908 0.1718 0.174 Uiso d R 1 . .
H H2 0.7282 0.4857 0.1728 0.174 Uiso d R 1 . .
Cl Cl2 0.09937(13) 0.27040(16) 0.11200(9) 0.1021(6) Uani d D 1 A 1
O O2A 0.1324(9) 0.1704(8) 0.0969(6) 0.1634(18) Uiso d PD 0.50 A 1
O O2B 0.0310(7) 0.3051(9) 0.0599(5) 0.1634(18) Uiso d PD 0.50 A 1
O O2C 0.0664(9) 0.2663(10) 0.1576(5) 0.1634(18) Uiso d PD 0.50 A 1
O O2D 0.1705(7) 0.3451(10) 0.1186(5) 0.1634(18) Uiso d PD 0.50 A 1
O O2E 0.1603(8) 0.2705(10) 0.1749(4) 0.1634(18) Uiso d PD 0.50 A 2
O O2F 0.0918(9) 0.1650(7) 0.0973(6) 0.1634(18) Uiso d PD 0.50 A 2
O O2G 0.0203(7) 0.3117(9) 0.1223(6) 0.1634(18) Uiso d PD 0.50 A 2
O O2H 0.1438(8) 0.3434(10) 0.0889(5) 0.1634(18) Uiso d PD 0.50 A 2
Cl Cl3 0.7457(2) 0.3103(3) 0.10074(18) 0.0931(10) Uani d PD 0.50 B 1
O O3A 0.7548(11) 0.3046(9) 0.1633(4) 0.176(6) Uani d PD 0.50 B 1
O O3B 0.6804(8) 0.2308(10) 0.0774(7) 0.192(8) Uani d PD 0.50 B 1
O O3C 0.8279(7) 0.2797(11) 0.0949(8) 0.209(9) Uani d PD 0.50 B 1
O O3D 0.7182(9) 0.4109(8) 0.0839(6) 0.203(8) Uani d PD 0.50 B 1
O O3W 0.2552(10) 0.2812(15) 0.2718(9) 0.202(8) Uani d P 0.50 C 2
H H5 0.3046 0.2844 0.2629 0.303 Uiso d PR 0.50 C 2
H H6 0.2521 0.2870 0.3068 0.303 Uiso d PR 0.50 C 2
O O4W 0.1731(14) 0.3384(18) 0.4569(8) 0.197(7) Uani d P 0.50 . 2
H H7 0.1298 0.3102 0.4303 0.296 Uiso d PR 0.50 . 2
H H8 0.1559 0.3263 0.4873 0.296 Uiso d PR 0.50 . 2
O O5W 0.3653(19) 0.164(2) 0.4794(17) 0.314(18) Uani d P 0.50 . 2
H H9 0.3358 0.1873 0.5022 0.471 Uiso d PR 0.50 . 2
H H10 0.4146 0.2000 0.4898 0.471 Uiso d PR 0.50 . 2

loop_
_atom_site_aniso_label
_atom_site_aniso_U_11
_atom_site_aniso_U_22
_atom_site_aniso_U_33
_atom_site_aniso_U_12
_atom_site_aniso_U_13
_atom_site_aniso_U_23
Mn1 0.0374(5) 0.0343(5) 0.0415(5) 0.000 0.0132(3) 0.000
Mn2 0.0384(5) 0.0342(5) 0.0420(5) 0.000 0.0124(3) 0.000
O1 0.0369(14) 0.0480(17) 0.0513(17) -0.0020(10) 0.0167(12) -0.0060(11)
N3 0.0528(19) 0.0400(19) 0.054(2) 0.0064(14) 0.0205(15) 0.0007(15)
N4 0.0500(19) 0.0399(19) 0.057(2) 0.0003(15) 0.0177(16) 0.0019(15)
N7 0.061(2) 0.040(2) 0.067(2) 0.0090(16) 0.0241(18) 0.0001(17)
N8 0.055(2) 0.0417(18) 0.051(2) -0.0048(16) 0.0155(16) 0.0024(16)
C8 0.072(3) 0.035(2) 0.081(3) 0.008(2) 0.022(2) 0.003(2)
C9 0.048(2) 0.052(3) 0.077(3) 0.0151(19) 0.014(2) 0.012(2)
C10 0.049(2) 0.044(2) 0.055(2) 0.0012(18) 0.0090(18) 0.0039(19)
C11 0.080(3) 0.068(3) 0.065(3) 0.002(3) 0.004(3) 0.010(3)
C12 0.110(5) 0.078(4) 0.052(3) -0.012(3) 0.015(3) 0.005(3)
C13 0.106(4) 0.066(3) 0.066(3) -0.017(3) 0.046(3) -0.005(3)
C14 0.066(3) 0.049(3) 0.082(4) -0.005(2) 0.034(3) -0.004(2)
C22 0.101(4) 0.046(3) 0.101(4) 0.015(3) 0.043(4) 0.008(3)
C23 0.075(3) 0.058(3) 0.073(3) 0.010(2) 0.035(3) -0.010(2)
C24 0.078(3) 0.056(3) 0.056(3) -0.007(2) 0.027(2) -0.002(2)
C25 0.116(5) 0.114(5) 0.057(3) -0.004(4) 0.033(3) -0.019(3)
C26 0.151(7) 0.120(6) 0.049(3) -0.031(5) 0.019(4) -0.004(4)
C27 0.094(4) 0.096(5) 0.066(4) -0.021(4) -0.006(3) 0.020(3)
C28 0.068(3) 0.057(3) 0.065(3) -0.011(2) 0.010(2) 0.014(2)
O1W 0.085(3) 0.141(4) 0.122(4) -0.015(3) 0.031(3) 0.010(3)
Cl2 0.1151(14) 0.0906(11) 0.1132(14) 0.0029(10) 0.0529(11) -0.0102(10)
Cl3 0.0742(19) 0.095(3) 0.112(3) 0.0242(16) 0.0296(18) 0.0190(18)
O3A 0.202(16) 0.140(12) 0.166(15) 0.035(10) 0.022(12) 0.018(9)
O3B 0.158(16) 0.189(17) 0.26(2) 0.007(14) 0.108(16) 0.054(16)
O3C 0.114(10) 0.183(15) 0.34(3) 0.050(10) 0.078(14) 0.074(15)
O3D 0.201(15) 0.130(12) 0.31(2) 0.029(11) 0.122(15) 0.088(13)
O3W 0.094(8) 0.29(2) 0.24(2) 0.004(10) 0.082(11) 0.066(15)
O4W 0.233(19) 0.231(18) 0.124(12) -0.005(17) 0.045(12) 0.017(12)
O5W 0.21(3) 0.23(3) 0.50(6) 0.01(2) 0.11(3) -0.12(3)

loop_
_atom_type_symbol
_atom_type_description
_atom_type_scat_dispersion_real
_atom_type_scat_dispersion_imag
_atom_type_scat_source
C C 0.0033 0.0016 'International Tables Vol C Tables 4.2.6.8 and 6.1.1.4'
H H 0.0000 0.0000 'International Tables Vol C Tables 4.2.6.8 and 6.1.1.4'
N N 0.0061 0.0033 'International Tables Vol C Tables 4.2.6.8 and 6.1.1.4'
O O 0.0106 0.0060 'International Tables Vol C Tables 4.2.6.8 and 6.1.1.4'
Cl Cl 0.1484 0.1585 'International Tables Vol C Tables 4.2.6.8 and 6.1.1.4'
Mn Mn 0.3368 0.7283 'International Tables Vol C Tables 4.2.6.8 and 6.1.1.4'

loop_
_geom_angle_atom_site_label_1
_geom_angle_atom_site_label_2
_geom_angle_atom_site_label_3
_geom_angle_site_symmetry_1
_geom_angle_site_symmetry_3
_geom_angle
_geom_angle_publ_flag
O1 Mn1 O1 . 2_655 84.86(16) n
O1 Mn1 N3 . 2_655 168.16(13) n
O1 Mn1 N3 2_655 2_655 97.11(13) n
O1 Mn1 N3 . . 97.11(13) n
O1 Mn1 N3 2_655 . 168.17(13) n
N3 Mn1 N3 2_655 . 83.37(19) n
O1 Mn1 N4 . . 97.20(13) n
O1 Mn1 N4 2_655 . 93.34(13) n
N3 Mn1 N4 2_655 . 94.34(13) n
N3 Mn1 N4 . . 74.85(13) n
O1 Mn1 N4 . 2_655 93.34(13) n
O1 Mn1 N4 2_655 2_655 97.20(13) n
N3 Mn1 N4 2_655 2_655 74.85(13) n
N3 Mn1 N4 . 2_655 94.34(13) n
N4 Mn1 N4 . 2_655 165.71(18) n
O1 Mn1 Mn2 . . 42.43(8) n
O1 Mn1 Mn2 2_655 . 42.43(8) n
N3 Mn1 Mn2 2_655 . 138.32(9) n
N3 Mn1 Mn2 . . 138.32(9) n
N4 Mn1 Mn2 . . 97.14(9) n
N4 Mn1 Mn2 2_655 . 97.14(9) n
O1 Mn2 O1 2_655 . 86.73(17) n
O1 Mn2 N8 2_655 2_655 94.07(14) n
O1 Mn2 N8 . 2_655 99.96(14) n
O1 Mn2 N8 2_655 . 99.96(14) n
O1 Mn2 N8 . . 94.07(14) n
N8 Mn2 N8 2_655 . 160.7(2) n
O1 Mn2 N7 2_655 . 95.28(14) n
O1 Mn2 N7 . . 172.51(13) n
N8 Mn2 N7 2_655 . 87.12(15) n
N8 Mn2 N7 . . 78.48(15) n
O1 Mn2 N7 2_655 2_655 172.51(13) n
O1 Mn2 N7 . 2_655 95.28(15) n
N8 Mn2 N7 2_655 2_655 78.48(15) n
N8 Mn2 N7 . 2_655 87.12(15) n
N7 Mn2 N7 . 2_655 83.6(2) n
O1 Mn2 Mn1 2_655 . 43.37(8) n
O1 Mn2 Mn1 . . 43.37(8) n
N8 Mn2 Mn1 2_655 . 99.65(10) n
N8 Mn2 Mn1 . . 99.65(10) n
N7 Mn2 Mn1 . . 138.18(11) n
N7 Mn2 Mn1 2_655 . 138.18(11) n
Mn2 O1 Mn1 . . 94.20(13) n
C9 N3 C8 . . 110.5(3) n
C9 N3 Mn1 . . 108.6(2) n
C8 N3 Mn1 . . 108.4(2) n
C9 N3 H3A . . 109.8 n
C8 N3 H3A . . 109.8 n
Mn1 N3 H3A . . 109.8 n
C10 N4 C14 . . 118.5(4) n
C10 N4 Mn1 . . 114.4(3) n
C14 N4 Mn1 . . 127.0(3) n
C22 N7 C23 . . 117.9(4) n
C22 N7 Mn2 . . 108.7(3) n
C23 N7 Mn2 . . 108.4(3) n
C22 N7 H7B . . 107.1 n
C23 N7 H7B . . 107.1 n
Mn2 N7 H7B . . 107.1 n
C24 N8 C28 . . 120.4(4) n
C24 N8 Mn2 . . 115.1(3) n
C28 N8 Mn2 . . 124.3(4) n
N3 C8 C8 . 2_655 109.4(3) n
N3 C8 H8A . . 109.8 n
C8 C8 H8A 2_655 . 109.8 n
N3 C8 H8B . . 109.8 n
C8 C8 H8B 2_655 . 109.8 n
H8A C8 H8B . . 108.2 n
N3 C9 C10 . . 108.4(3) n
N3 C9 H9A . . 110.0 n
C10 C9 H9A . . 110.0 n
N3 C9 H9B . . 110.0 n
C10 C9 H9B . . 110.0 n
H9A C9 H9B . . 108.4 n
N4 C10 C11 . . 122.1(4) n
N4 C10 C9 . . 114.3(3) n
C11 C10 C9 . . 123.5(4) n
C12 C11 C10 . . 117.5(5) n
C12 C11 H11A . . 121.2 n
C10 C11 H11A . . 121.3 n
C13 C12 C11 . . 120.0(5) n
C13 C12 H12A . . 120.0 n
C11 C12 H12A . . 120.0 n
C12 C13 C14 . . 120.6(5) n
C12 C13 H13A . . 119.7 n
C14 C13 H13A . . 119.7 n
N4 C14 C13 . . 121.2(5) n
N4 C14 H14A . . 119.4 n
C13 C14 H14A . . 119.4 n
N7 C22 C22 . 2_655 111.1(4) n
N7 C22 H22A . . 109.4 n
C22 C22 H22A 2_655 . 109.4 n
N7 C22 H22B . . 109.4 n
C22 C22 H22B 2_655 . 109.4 n
H22A C22 H22B . . 108.0 n
N7 C23 C24 . . 110.5(4) n
N7 C23 H23A . . 109.5 n
C24 C23 H23A . . 109.5 n
N7 C23 H23B . . 109.5 n
C24 C23 H23B . . 109.5 n
H23A C23 H23B . . 108.1 n
N8 C24 C25 . . 121.1(5) n
N8 C24 C23 . . 115.2(4) n
C25 C24 C23 . . 123.7(5) n
C26 C25 C24 . . 118.0(6) n
C26 C25 H25A . . 121.0 n
C24 C25 H25A . . 121.0 n
C25 C26 C27 . . 120.8(6) n
C25 C26 H26A . . 119.6 n
C27 C26 H26A . . 119.6 n
C28 C27 C26 . . 118.3(6) n
C28 C27 H27A . . 120.9 n
C26 C27 H27A . . 120.9 n
C27 C28 N8 . . 121.2(6) n
C27 C28 H28A . . 119.4 n
N8 C28 H28A . . 119.4 n
O2C Cl2 O2A . . 115.2(7) n
O2D Cl2 O2A . . 105.5(6) n
O2C Cl2 O2B . . 110.8(6) n
O2D Cl2 O2B . . 104.9(6) n
O2A Cl2 O2B . . 105.5(6) n
O2C Cl2 O2D . . 114.0(7) n
O2F Cl2 O2G . . 112.3(6) n
O2H Cl2 O2G . . 113.8(6) n
O2F Cl2 O2E . . 103.9(6) n
O2H Cl2 O2E . . 99.1(6) n
O2G Cl2 O2E . . 98.6(6) n
O2F Cl2 O2H . . 123.9(7) n
O3D Cl3 O3C . . 116.7(7) n
O3D Cl3 O3B . . 113.4(7) n
O3C Cl3 O3B . . 110.7(7) n
O3D Cl3 O3A . . 106.2(7) n
O3C Cl3 O3A . . 105.8(7) n
O3B Cl3 O3A . . 102.6(7) n
H1 O1W H2 . . 105.5 n
H5 O3W H6 . . 123.1 n
H7 O4W H8 . . 100.8 n
H9 O5W H10 . . 104.4 n

loop_
_geom_bond_atom_site_label_1
_geom_bond_atom_site_label_2
_geom_bond_site_symmetry_2
_geom_bond_distance
_geom_bond_publ_flag
Mn1 O1 . 1.830(3) n
Mn1 O1 2_655 1.830(3) n
Mn1 N3 2_655 2.096(3) n
Mn1 N3 . 2.096(3) n
Mn1 N4 . 2.186(4) n
Mn1 N4 2_655 2.186(4) n
Mn1 Mn2 . 2.6575(11) n
Mn2 O1 2_655 1.798(3) n
Mn2 O1 . 1.798(3) n
Mn2 N8 2_655 2.079(4) n
Mn2 N8 . 2.079(4) n
Mn2 N7 . 2.086(3) n
Mn2 N7 2_655 2.086(3) n
N3 C9 . 1.465(6) n
N3 C8 . 1.499(6) n
N3 H3A . 0.910 n
N4 C10 . 1.324(5) n
N4 C14 . 1.362(6) n
N7 C22 . 1.459(6) n
N7 C23 . 1.462(6) n
N7 H7B . 0.910 n
N8 C24 . 1.338(6) n
N8 C28 . 1.354(6) n
C8 C8 2_655 1.504(10) n
C8 H8A . 0.970 n
C8 H8B . 0.970 n
C9 C10 . 1.512(6) n
C9 H9A . 0.970 n
C9 H9B . 0.970 n
C10 C11 . 1.396(6) n
C11 C12 . 1.391(8) n
C11 H11A . 0.930 n
C12 C13 . 1.327(8) n
C12 H12A . 0.930 n
C13 C14 . 1.364(7) n
C13 H13A . 0.930 n
C14 H14A . 0.930 n
C22 C22 2_655 1.511(11) n
C22 H22A . 0.970 n
C22 H22B . 0.970 n
C23 C24 . 1.478(7) n
C23 H23A . 0.970 n
C23 H23B . 0.970 n
C24 C25 . 1.376(7) n
C25 C26 . 1.371(10) n
C25 H25A . 0.930 n
C26 C27 . 1.392(11) n
C26 H26A . 0.930 n
C27 C28 . 1.348(8) n
C27 H27A . 0.930 n
C28 H28A . 0.930 n
Cl2 O2C . 1.325(8) n
Cl2 O2F . 1.337(8) n
Cl2 O2H . 1.339(8) n
Cl2 O2D . 1.404(8) n
Cl2 O2G . 1.409(8) n
Cl2 O2A . 1.416(8) n
Cl2 O2B . 1.438(8) n
Cl2 O2E . 1.518(8) n
Cl3 O3D . 1.330(8) n
Cl3 O3C . 1.369(8) n
Cl3 O3B . 1.397(9) n
Cl3 O3A . 1.454(9) n
O1W H1 . 0.85 n
O1W H2 . 0.85 n
O3W H5 . 0.85 n
O3W H6 . 0.85 n
O4W H7 . 0.85 n
O4W H8 . 0.85 n
O5W H9 . 0.85 n
O5W H10 . 0.85 n

loop_
_geom_torsion_atom_site_label_1
_geom_torsion_atom_site_label_2
_geom_torsion_atom_site_label_3
_geom_torsion_atom_site_label_4
_geom_torsion_site_symmetry_1
_geom_torsion_site_symmetry_2
_geom_torsion_site_symmetry_3
_geom_torsion_site_symmetry_4
_geom_torsion
_geom_torsion_publ_flag
O1 Mn1 Mn2 O1 . . . 2_655 180.0 n
N3 Mn1 Mn2 O1 2_655 . . 2_655 -17.67(19) n
N3 Mn1 Mn2 O1 . . . 2_655 162.33(19) n
N4 Mn1 Mn2 O1 . . . 2_655 87.13(16) n
N4 Mn1 Mn2 O1 2_655 . . 2_655 -92.88(16) n
O1 Mn1 Mn2 O1 2_655 . . . 180.0 n
N3 Mn1 Mn2 O1 2_655 . . . 162.33(19) n
N3 Mn1 Mn2 O1 . . . . -17.67(19) n
N4 Mn1 Mn2 O1 . . . . -92.87(16) n
N4 Mn1 Mn2 O1 2_655 . . . 87.13(16) n
O1 Mn1 Mn2 N8 . . . 2_655 -94.32(17) n
O1 Mn1 Mn2 N8 2_655 . . 2_655 85.68(17) n
N3 Mn1 Mn2 N8 2_655 . . 2_655 68.01(17) n
N3 Mn1 Mn2 N8 . . . 2_655 -111.99(17) n
N4 Mn1 Mn2 N8 . . . 2_655 172.81(12) n
N4 Mn1 Mn2 N8 2_655 . . 2_655 -7.20(12) n
O1 Mn1 Mn2 N8 . . . . 85.68(17) n
O1 Mn1 Mn2 N8 2_655 . . . -94.32(17) n
N3 Mn1 Mn2 N8 2_655 . . . -111.99(17) n
N3 Mn1 Mn2 N8 . . . . 68.01(17) n
N4 Mn1 Mn2 N8 . . . . -7.19(12) n
N4 Mn1 Mn2 N8 2_655 . . . 172.80(12) n
O1 Mn1 Mn2 N7 . . . . 169.16(19) n
O1 Mn1 Mn2 N7 2_655 . . . -10.84(19) n
N3 Mn1 Mn2 N7 2_655 . . . -28.5(2) n
N3 Mn1 Mn2 N7 . . . . 151.5(2) n
N4 Mn1 Mn2 N7 . . . . 76.28(18) n
N4 Mn1 Mn2 N7 2_655 . . . -103.72(18) n
O1 Mn1 Mn2 N7 . . . 2_655 -10.85(19) n
O1 Mn1 Mn2 N7 2_655 . . 2_655 169.16(19) n
N3 Mn1 Mn2 N7 2_655 . . 2_655 151.5(2) n
N3 Mn1 Mn2 N7 . . . 2_655 -28.5(2) n
N4 Mn1 Mn2 N7 . . . 2_655 -103.72(18) n
N4 Mn1 Mn2 N7 2_655 . . 2_655 76.28(18) n
O1 Mn2 O1 Mn1 2_655 . . . 0.0 n
N8 Mn2 O1 Mn1 2_655 . . . 93.56(14) n
N8 Mn2 O1 Mn1 . . . . -99.76(14) n
N7 Mn2 O1 Mn1 2_655 . . . 172.76(13) n
O1 Mn1 O1 Mn2 2_655 . . . 0.0 n
N3 Mn1 O1 Mn2 2_655 . . . -100.2(6) n
N3 Mn1 O1 Mn2 . . . . 168.26(13) n
N4 Mn1 O1 Mn2 . . . . 92.73(13) n
N4 Mn1 O1 Mn2 2_655 . . . -96.94(14) n
O1 Mn1 N3 C9 . . . . -58.3(3) n
O1 Mn1 N3 C9 2_655 . . . 40.6(7) n
N3 Mn1 N3 C9 2_655 . . . 133.6(3) n
N4 Mn1 N3 C9 . . . . 37.3(3) n
N4 Mn1 N3 C9 2_655 . . . -152.2(3) n
Mn2 Mn1 N3 C9 . . . . -46.4(3) n
O1 Mn1 N3 C8 . . . . -178.4(3) n
O1 Mn1 N3 C8 2_655 . . . -79.5(7) n
N3 Mn1 N3 C8 2_655 . . . 13.5(2) n
N4 Mn1 N3 C8 . . . . -82.8(3) n
N4 Mn1 N3 C8 2_655 . . . 87.7(3) n
Mn2 Mn1 N3 C8 . . . . -166.5(2) n
O1 Mn1 N4 C10 . . . . 72.2(3) n
O1 Mn1 N4 C10 2_655 . . . 157.4(3) n
N3 Mn1 N4 C10 2_655 . . . -105.2(3) n
N3 Mn1 N4 C10 . . . . -23.3(3) n
N4 Mn1 N4 C10 2_655 . . . -65.0(3) n
Mn2 Mn1 N4 C10 . . . . 114.9(3) n
O1 Mn1 N4 C14 . . . . -103.6(3) n
O1 Mn1 N4 C14 2_655 . . . -18.4(4) n
N3 Mn1 N4 C14 2_655 . . . 79.0(3) n
N3 Mn1 N4 C14 . . . . 161.0(4) n
N4 Mn1 N4 C14 2_655 . . . 119.2(3) n
Mn2 Mn1 N4 C14 . . . . -60.8(3) n
O1 Mn2 N7 C22 2_655 . . . 160.2(3) n
N8 Mn2 N7 C22 2_655 . . . 66.4(4) n
N8 Mn2 N7 C22 . . . . -100.7(4) n
N7 Mn2 N7 C22 2_655 . . . -12.3(3) n
Mn1 Mn2 N7 C22 . . . . 167.7(3) n
O1 Mn2 N7 C23 2_655 . . . -70.5(3) n
O1 Mn2 N7 C23 . . . . 34.8(11) n
N8 Mn2 N7 C23 2_655 . . . -164.4(3) n
N8 Mn2 N7 C23 . . . . 28.6(3) n
N7 Mn2 N7 C23 2_655 . . . 116.9(4) n
Mn1 Mn2 N7 C23 . . . . -63.1(4) n
O1 Mn2 N8 C24 2_655 . . . 78.1(3) n
O1 Mn2 N8 C24 . . . . 165.5(3) n
N8 Mn2 N8 C24 2_655 . . . -57.8(3) n
N7 Mn2 N8 C24 . . . . -15.3(3) n
N7 Mn2 N8 C24 2_655 . . . -99.4(3) n
Mn1 Mn2 N8 C24 . . . . 122.2(3) n
O1 Mn2 N8 C28 2_655 . . . -105.6(3) n
O1 Mn2 N8 C28 . . . . -18.3(4) n
N8 Mn2 N8 C28 2_655 . . . 118.4(3) n
N7 Mn2 N8 C28 . . . . 160.9(4) n
N7 Mn2 N8 C28 2_655 . . . 76.8(4) n
Mn1 Mn2 N8 C28 . . . . -61.6(3) n
C9 N3 C8 C8 . . . 2_655 -157.3(5) n
Mn1 N3 C8 C8 . . . 2_655 -38.4(5) n
C8 N3 C9 C10 . . . . 72.2(4) n
Mn1 N3 C9 C10 . . . . -46.6(4) n
C14 N4 C10 C11 . . . . 0.2(6) n
Mn1 N4 C10 C11 . . . . -176.0(4) n
C14 N4 C10 C9 . . . . 180.0(4) n
Mn1 N4 C10 C9 . . . . 3.8(5) n
N3 C9 C10 N4 . . . . 27.8(5) n
N3 C9 C10 C11 . . . . -152.4(4) n
N4 C10 C11 C12 . . . . 1.1(7) n
C9 C10 C11 C12 . . . . -178.6(5) n
C10 C11 C12 C13 . . . . -1.6(8) n
C11 C12 C13 C14 . . . . 0.7(9) n
C10 N4 C14 C13 . . . . -1.1(6) n
Mn1 N4 C14 C13 . . . . 174.5(3) n
C12 C13 C14 N4 . . . . 0.7(8) n
C23 N7 C22 C22 . . . 2_655 -89.3(6) n
Mn2 N7 C22 C22 . . . 2_655 34.5(7) n
C22 N7 C23 C24 . . . . 86.1(5) n
Mn2 N7 C23 C24 . . . . -37.8(5) n
C28 N8 C24 C25 . . . . 0.7(7) n
Mn2 N8 C24 C25 . . . . 177.1(4) n
C28 N8 C24 C23 . . . . -178.4(4) n
Mn2 N8 C24 C23 . . . . -2.0(5) n
N7 C23 C24 N8 . . . . 26.9(6) n
N7 C23 C24 C25 . . . . -152.2(5) n
N8 C24 C25 C26 . . . . 0.2(9) n
C23 C24 C25 C26 . . . . 179.1(6) n
C24 C25 C26 C27 . . . . -2.8(11) n
C25 C26 C27 C28 . . . . 4.5(10) n
C26 C27 C28 N8 . . . . -3.6(8) n
C24 N8 C28 C27 . . . . 1.1(7) n
Mn2 N8 C28 C27 . . . . -174.9(4) n
